data_2208062
loop_
_publ_author_name
'San-Nu Zhou'
'Li-Xue Zhang'
'Jian-Yu Jin'
'Hong-Ping Xiao'
'An-Jiang Zhang'

_publ_section_title 6-(Biphenyl-4-yl)-3-(4-ethoxyphenyl)-7<i>H</i>-1,2,4-triazolo[3,4-<i>b</i>][1,3,4]thiadiazine
_journal_coeditor_code FL6209
_journal_issue 2
_journal_name_full 'Acta Crystallographica Section E'
_journal_page_first o605
_journal_page_last o606
_journal_paper_doi 10.1107/S1600536806000894
_journal_volume 62
_journal_year 2006
_chemical_formula_iupac 'C24 H20 N4 O S'
_chemical_formula_moiety 'C24 H20 N4 O S'
_chemical_formula_sum 'C24 H20 N4 O S'
_chemical_formula_weight 412.50
_chemical_name_systematic
;
6-(Biphenyl-4-yl)-3-(4-ethoxyphenyl)-7H-1,2,4-
triazolo[3,4-b][1,3,4]thiadiazine
;
_space_group_IT_number 14
_symmetry_cell_setting monoclinic
_symmetry_space_group_name_Hall '-P 2ybc'
_symmetry_space_group_name_H-M 'P 1 21/c 1'
_atom_sites_solution_hydrogens geom
_atom_sites_solution_primary direct
_atom_sites_solution_secondary difmap
_audit_creation_method SHELXL-97
_cell_angle_alpha 90.00
_cell_angle_beta 101.1890(10)
_cell_angle_gamma 90.00
_cell_formula_units_Z 4
_cell_length_a 13.1290(10)
_cell_length_b 17.3638(13)
_cell_length_c 9.2648(7)
_cell_measurement_reflns_used 2478
_cell_measurement_temperature 298(2)
_cell_measurement_theta_max 24.26
_cell_measurement_theta_min 2.64
_cell_volume 2071.9(3)
_computing_cell_refinement 'SAINT (Bruker, 2002)'
_computing_data_collection 'SMART (Bruker, 2002)'
_computing_data_reduction SAINT
_computing_molecular_graphics 'SHELXTL (Bruker, 2002)'
_computing_publication_material SHELXL97
_computing_structure_refinement 'SHELXL97 (Sheldrick, 1997)'
_computing_structure_solution 'SHELXS97 (Sheldrick, 1997)'
_diffrn_ambient_temperature 298(2)
_diffrn_measured_fraction_theta_full 0.996
_diffrn_measured_fraction_theta_max 0.996
_diffrn_measurement_device_type 'Bruker APEX area-detector'
_diffrn_measurement_method '\f and \w'
_diffrn_radiation_monochromator graphite
_diffrn_radiation_source 'fine-focus sealed tube'
_diffrn_radiation_type MoK\a
_diffrn_radiation_wavelength 0.71073
_diffrn_reflns_av_R_equivalents 0.0268
_diffrn_reflns_av_sigmaI/netI 0.0344
_diffrn_reflns_limit_h_max 15
_diffrn_reflns_limit_h_min -14
_diffrn_reflns_limit_k_max 20
_diffrn_reflns_limit_k_min -19
_diffrn_reflns_limit_l_max 10
_diffrn_reflns_limit_l_min -11
_diffrn_reflns_number 10919
_diffrn_reflns_theta_full 25.20
_diffrn_reflns_theta_max 25.20
_diffrn_reflns_theta_min 1.58
_diffrn_standards_number 0
_exptl_absorpt_coefficient_mu 0.180
_exptl_absorpt_correction_T_max 0.970
_exptl_absorpt_correction_T_min 0.945
_exptl_absorpt_correction_type multi-scan
_exptl_absorpt_process_details '(SADABS; Bruker, 2002)'
_exptl_crystal_colour Colorless
_exptl_crystal_density_diffrn 1.322
_exptl_crystal_density_method 'not measured'
_exptl_crystal_description Block
_exptl_crystal_F_000 864
_exptl_crystal_size_max 0.35
_exptl_crystal_size_mid 0.21
_exptl_crystal_size_min 0.16
_refine_diff_density_max 0.458
_refine_diff_density_min -0.214
_refine_ls_extinction_method none
_refine_ls_goodness_of_fit_ref 1.191
_refine_ls_hydrogen_treatment constr
_refine_ls_matrix_type full
_refine_ls_number_parameters 272
_refine_ls_number_reflns 3720
_refine_ls_number_restraints 0
_refine_ls_restrained_S_all 1.191
_refine_ls_R_factor_all 0.0840
_refine_ls_R_factor_gt 0.0691
_refine_ls_shift/su_max 0.001
_refine_ls_shift/su_mean 0.000
_refine_ls_structure_factor_coef Fsqd
_refine_ls_weighting_details 'calc w=1/[\s^2^(Fo^2^)+(0.0638P)^2^+0.7764P] where P=(Fo^2^+2Fc^2^)/3'
_refine_ls_weighting_scheme calc
_refine_ls_wR_factor_gt 0.1536
_refine_ls_wR_factor_ref 0.1618
_reflns_number_gt 3130
_reflns_number_total 3720
_reflns_threshold_expression I>2\s(I)
_cod_data_source_file fl6209.cif
_cod_data_source_block I
_cod_depositor_comments
;
The following automatic conversions were performed:
'_symmetry_cell_setting' value 'Monoclinic' changed to 'monoclinic'
according to '/home/saulius/struct/CIF-dictionaries/cif_core.dic'
dictionary named 'cif_core.dic' version 2.4.1 from 2010-06-29.

Automatic conversion script
Id: cif_fix_enum 1527 2010-12-29 10:47:43Z saulius 

The following automatic conversions were performed:

'_symmetry_cell_setting' value 'Monoclinic' changed to 'monoclinic'
according to /home/saulius/struct/CIF-dictionaries/cif_core.dic
dictionary named 'cif_core.dic' version 2.4.1 from 2010-06-29.

Automatic conversion script
Id: cif_fix_values 1715 2011-07-08 13:25:40Z adriana 
;
_cod_original_sg_symbol_H-M 'P 21/c'
_cod_database_code 2208062
_cod_database_fobs_code 2208062

loop_
_symmetry_equiv_pos_as_xyz
'x, y, z'
'-x, y+1/2, -z+1/2'
'-x, -y, -z'
'x, -y-1/2, z-1/2'

loop_
_atom_site_label
_atom_site_fract_x
_atom_site_fract_y
_atom_site_fract_z
_atom_site_U_iso_or_equiv
_atom_site_adp_type
_atom_site_calc_flag
_atom_site_refinement_flags
_atom_site_occupancy
_atom_site_type_symbol
S1 1.03968(7) 0.10287(5) 0.54915(10) 0.0671(3) Uani d . 1 S
O1 0.64338(18) 0.47291(11) 0.9013(2) 0.0658(6) Uani d . 1 O
N1 0.85616(17) 0.15744(13) 0.6941(2) 0.0461(6) Uani d . 1 N
N2 0.92066(17) 0.21039(12) 0.6444(2) 0.0459(6) Uani d . 1 N
N3 1.0268(2) 0.25926(16) 0.5109(3) 0.0637(7) Uani d . 1 N
N4 0.96741(19) 0.31833(14) 0.5536(3) 0.0591(7) Uani d . 1 N
C1 0.6381(2) -0.12520(15) 0.9686(3) 0.0486(7) Uani d . 1 C
C2 0.6851(3) -0.17667(16) 1.0763(4) 0.0596(8) Uani d . 1 C
H2 0.7571 -0.1800 1.0993 0.071 Uiso calc R 1 H
C3 0.6263(3) -0.22284(18) 1.1495(4) 0.0726(10) Uani d . 1 C
H3 0.6591 -0.2566 1.2217 0.087 Uiso calc R 1 H
C4 0.5199(3) -0.2195(2) 1.1171(4) 0.0731(10) Uani d . 1 C
H4 0.4807 -0.2502 1.1679 0.088 Uiso calc R 1 H
C5 0.4721(3) -0.1705(2) 1.0090(4) 0.0710(9) Uani d . 1 C
H5 0.4000 -0.1687 0.9849 0.085 Uiso calc R 1 H
C6 0.5303(2) -0.12383(18) 0.9358(4) 0.0593(8) Uani d . 1 C
H6 0.4967 -0.0907 0.8630 0.071 Uiso calc R 1 H
C7 0.7013(2) -0.07228(15) 0.8957(3) 0.0459(7) Uani d . 1 C
C8 0.8014(2) -0.09118(16) 0.8817(4) 0.0559(8) Uani d . 1 C
H8 0.8277 -0.1396 0.9119 0.067 Uiso calc R 1 H
C9 0.8630(2) -0.04006(16) 0.8242(3) 0.0564(8) Uani d . 1 C
H9 0.9301 -0.0545 0.8173 0.068 Uiso calc R 1 H
C10 0.8273(2) 0.03246(15) 0.7763(3) 0.0461(7) Uani d . 1 C
C11 0.7255(2) 0.05077(16) 0.7860(3) 0.0507(7) Uani d . 1 C
H11 0.6984 0.0984 0.7523 0.061 Uiso calc R 1 H
C12 0.6647(2) -0.00010(15) 0.8441(3) 0.0508(7) Uani d . 1 C
H12 0.5971 0.0139 0.8493 0.061 Uiso calc R 1 H
C13 0.8950(2) 0.09014(16) 0.7255(3) 0.0472(7) Uani d . 1 C
C14 1.0058(2) 0.07123(19) 0.7193(4) 0.0622(8) Uani d . 1 C
H14A 1.0161 0.0160 0.7291 0.075 Uiso calc R 1 H
H14B 1.0515 0.0958 0.8012 0.075 Uiso calc R 1 H
C15 0.9972(2) 0.19616(17) 0.5659(3) 0.0530(7) Uani d . 1 C
C16 0.9041(2) 0.28864(15) 0.6325(3) 0.0466(7) Uani d . 1 C
C17 0.8322(2) 0.33370(15) 0.7006(3) 0.0463(7) Uani d . 1 C
C18 0.8177(2) 0.41055(16) 0.6603(3) 0.0528(7) Uani d . 1 C
H18 0.8503 0.4301 0.5874 0.063 Uiso calc R 1 H
C19 0.7565(2) 0.45857(17) 0.7252(3) 0.0551(8) Uani d . 1 C
H19 0.7492 0.5100 0.6974 0.066 Uiso calc R 1 H
C20 0.7059(2) 0.43051(16) 0.8316(3) 0.0493(7) Uani d . 1 C
C21 0.7177(2) 0.35335(16) 0.8718(3) 0.0518(7) Uani d . 1 C
H21 0.6831 0.3337 0.9424 0.062 Uiso calc R 1 H
C22 0.7801(2) 0.30592(16) 0.8079(3) 0.0500(7) Uani d . 1 C
H22 0.7878 0.2546 0.8365 0.060 Uiso calc R 1 H
C23 0.6352(3) 0.55424(18) 0.8700(4) 0.0746(10) Uani d . 1 C
H23A 0.6054 0.5622 0.7669 0.089 Uiso calc R 1 H
H23B 0.7037 0.5774 0.8901 0.089 Uiso calc R 1 H
C24 0.5702(4) 0.5904(2) 0.9606(5) 0.1013(15) Uani d . 1 C
H24A 0.5033 0.5661 0.9431 0.152 Uiso calc R 1 H
H24B 0.5622 0.6441 0.9361 0.152 Uiso calc R 1 H
H24C 0.6021 0.5851 1.0625 0.152 Uiso calc R 1 H

loop_
_atom_site_aniso_label
_atom_site_aniso_U_11
_atom_site_aniso_U_22
_atom_site_aniso_U_33
_atom_site_aniso_U_12
_atom_site_aniso_U_13
_atom_site_aniso_U_23
S1 0.0649(5) 0.0622(5) 0.0817(6) 0.0031(4) 0.0333(4) -0.0071(4)
O1 0.0850(16) 0.0470(12) 0.0700(14) 0.0126(11) 0.0267(12) 0.0068(10)
N1 0.0469(13) 0.0421(13) 0.0496(13) -0.0035(10) 0.0098(10) -0.0012(10)
N2 0.0440(13) 0.0459(13) 0.0474(13) -0.0052(10) 0.0083(10) -0.0013(10)
N3 0.0600(16) 0.0618(17) 0.0744(18) -0.0109(13) 0.0252(14) -0.0043(14)
N4 0.0574(15) 0.0526(15) 0.0695(17) -0.0126(12) 0.0180(13) -0.0022(13)
C1 0.0570(18) 0.0355(14) 0.0535(17) -0.0012(12) 0.0110(14) -0.0098(12)
C2 0.0640(19) 0.0404(16) 0.073(2) -0.0010(14) 0.0092(16) 0.0032(15)
C3 0.098(3) 0.0431(18) 0.075(2) -0.0058(18) 0.011(2) 0.0103(16)
C4 0.087(3) 0.055(2) 0.085(3) -0.0195(18) 0.034(2) -0.0033(18)
C5 0.064(2) 0.064(2) 0.087(3) -0.0125(17) 0.0194(19) -0.0077(19)
C6 0.0559(19) 0.0540(18) 0.068(2) -0.0027(14) 0.0113(15) -0.0004(15)
C7 0.0513(16) 0.0381(14) 0.0474(16) 0.0015(12) 0.0069(13) -0.0059(12)
C8 0.0591(18) 0.0364(15) 0.074(2) 0.0092(13) 0.0182(15) 0.0027(14)
C9 0.0494(17) 0.0459(16) 0.077(2) 0.0098(13) 0.0198(15) 0.0023(15)
C10 0.0509(16) 0.0405(15) 0.0469(16) 0.0030(12) 0.0095(12) -0.0038(12)
C11 0.0509(17) 0.0402(15) 0.0606(18) 0.0077(13) 0.0095(14) 0.0067(13)
C12 0.0439(15) 0.0466(16) 0.0616(18) 0.0046(12) 0.0100(13) 0.0004(14)
C13 0.0483(16) 0.0466(16) 0.0465(16) 0.0015(13) 0.0084(12) -0.0040(13)
C14 0.0516(18) 0.0597(19) 0.076(2) 0.0055(15) 0.0134(16) 0.0073(16)
C15 0.0466(16) 0.0580(18) 0.0548(18) -0.0098(14) 0.0110(13) -0.0060(15)
C16 0.0463(16) 0.0454(16) 0.0455(15) -0.0093(12) 0.0025(12) -0.0009(13)
C17 0.0463(15) 0.0431(16) 0.0468(16) -0.0065(12) 0.0024(12) 0.0000(12)
C18 0.0573(18) 0.0476(17) 0.0544(18) -0.0053(14) 0.0129(14) 0.0078(14)
C19 0.0645(19) 0.0409(15) 0.0585(18) -0.0001(14) 0.0086(15) 0.0093(14)
C20 0.0545(17) 0.0423(15) 0.0488(16) 0.0013(13) 0.0044(13) -0.0010(13)
C21 0.0598(18) 0.0469(16) 0.0497(17) -0.0033(14) 0.0133(14) 0.0055(13)
C22 0.0575(17) 0.0394(15) 0.0513(17) -0.0007(13) 0.0061(13) 0.0039(13)
C23 0.095(3) 0.0474(18) 0.083(2) 0.0132(17) 0.021(2) 0.0056(17)
C24 0.153(4) 0.065(2) 0.095(3) 0.024(3) 0.046(3) 0.003(2)

loop_
_atom_type_symbol
_atom_type_description
_atom_type_scat_dispersion_real
_atom_type_scat_dispersion_imag
_atom_type_scat_source
C C 0.0033 0.0016 'International Tables Vol C Tables 4.2.6.8 and 6.1.1.4'
H H 0.0000 0.0000 'International Tables Vol C Tables 4.2.6.8 and 6.1.1.4'
N N 0.0061 0.0033 'International Tables Vol C Tables 4.2.6.8 and 6.1.1.4'
O O 0.0106 0.0060 'International Tables Vol C Tables 4.2.6.8 and 6.1.1.4'
S S 0.1246 0.1234 'International Tables Vol C Tables 4.2.6.8 and 6.1.1.4'

loop_
_geom_angle_atom_site_label_1
_geom_angle_atom_site_label_2
_geom_angle_atom_site_label_3
_geom_angle
_geom_angle_publ_flag
C15 S1 C14 93.94(15) yes
C20 O1 C23 117.7(2) ?
C13 N1 N2 115.9(2) ?
C15 N2 C16 104.8(2) yes
C15 N2 N1 127.8(2) yes
C16 N2 N1 125.7(2) yes
C15 N3 N4 106.5(2) ?
C16 N4 N3 108.6(2) ?
C6 C1 C2 117.4(3) ?
C6 C1 C7 121.7(3) ?
C2 C1 C7 120.9(3) ?
C3 C2 C1 120.8(3) ?
C3 C2 H2 119.6 ?
C1 C2 H2 119.6 ?
C4 C3 C2 120.8(3) ?
C4 C3 H3 119.6 ?
C2 C3 H3 119.6 ?
C5 C4 C3 119.3(3) ?
C5 C4 H4 120.4 ?
C3 C4 H4 120.4 ?
C4 C5 C6 120.3(3) ?
C4 C5 H5 119.8 ?
C6 C5 H5 119.8 ?
C5 C6 C1 121.4(3) ?
C5 C6 H6 119.3 ?
C1 C6 H6 119.3 ?
C8 C7 C12 116.8(3) ?
C8 C7 C1 121.3(2) ?
C12 C7 C1 121.8(3) ?
C9 C8 C7 121.5(3) ?
C9 C8 H8 119.2 ?
C7 C8 H8 119.2 ?
C8 C9 C10 121.5(3) ?
C8 C9 H9 119.2 ?
C10 C9 H9 119.2 ?
C9 C10 C11 117.1(3) ?
C9 C10 C13 122.1(3) ?
C11 C10 C13 120.7(2) ?
C12 C11 C10 121.2(3) ?
C12 C11 H11 119.4 ?
C10 C11 H11 119.4 ?
C11 C12 C7 121.8(3) ?
C11 C12 H12 119.1 ?
C7 C12 H12 119.1 ?
N1 C13 C10 116.9(2) ?
N1 C13 C14 122.3(3) ?
C10 C13 C14 120.8(2) ?
C13 C14 S1 111.8(2) ?
C13 C14 H14A 109.3 ?
S1 C14 H14A 109.3 ?
C13 C14 H14B 109.3 ?
S1 C14 H14B 109.3 ?
H14A C14 H14B 107.9 ?
N3 C15 N2 111.2(3) yes
N3 C15 S1 129.0(2) yes
N2 C15 S1 119.9(2) yes
N4 C16 N2 108.9(2) ?
N4 C16 C17 124.2(3) ?
N2 C16 C17 126.8(2) ?
C18 C17 C22 117.6(3) ?
C18 C17 C16 117.7(3) ?
C22 C17 C16 124.7(2) ?
C19 C18 C17 121.7(3) ?
C19 C18 H18 119.1 ?
C17 C18 H18 119.1 ?
C18 C19 C20 120.1(3) ?
C18 C19 H19 119.9 ?
C20 C19 H19 119.9 ?
O1 C20 C19 124.6(3) ?
O1 C20 C21 116.2(3) ?
C19 C20 C21 119.2(3) ?
C22 C21 C20 120.4(3) ?
C22 C21 H21 119.8 ?
C20 C21 H21 119.8 ?
C21 C22 C17 121.0(3) ?
C21 C22 H22 119.5 ?
C17 C22 H22 119.5 ?
O1 C23 C24 109.7(3) ?
O1 C23 H23A 109.7 ?
C24 C23 H23A 109.7 ?
O1 C23 H23B 109.7 ?
C24 C23 H23B 109.7 ?
H23A C23 H23B 108.2 ?
C23 C24 H24A 109.5 ?
C23 C24 H24B 109.5 ?
H24A C24 H24B 109.5 ?
C23 C24 H24C 109.5 ?
H24A C24 H24C 109.5 ?
H24B C24 H24C 109.5 ?

loop_
_geom_bond_atom_site_label_1
_geom_bond_atom_site_label_2
_geom_bond_distance
_geom_bond_publ_flag
S1 C15 1.730(3) yes
S1 C14 1.804(3) yes
O1 C20 1.356(3) ?
O1 C23 1.441(4) ?
N1 C13 1.285(3) yes
N1 N2 1.388(3) yes
N2 C15 1.373(4) yes
N2 C16 1.377(3) yes
N3 C15 1.299(4) yes
N3 N4 1.391(4) yes
N4 C16 1.314(4) yes
C1 C6 1.388(4) ?
C1 C2 1.392(4) ?
C1 C7 1.485(4) ?
C2 C3 1.379(5) ?
C2 H2 0.9300 ?
C3 C4 1.371(5) ?
C3 H3 0.9300 ?
C4 C5 1.370(5) ?
C4 H4 0.9300 ?
C5 C6 1.379(4) ?
C5 H5 0.9300 ?
C6 H6 0.9300 ?
C7 C8 1.386(4) ?
C7 C12 1.393(4) ?
C8 C9 1.375(4) ?
C8 H8 0.9300 ?
C9 C10 1.386(4) ?
C9 H9 0.9300 ?
C10 C11 1.393(4) ?
C10 C13 1.475(4) ?
C11 C12 1.369(4) ?
C11 H11 0.9300 ?
C12 H12 0.9300 ?
C13 C14 1.504(4) ?
C14 H14A 0.9700 ?
C14 H14B 0.9700 ?
C16 C17 1.460(4) ?
C17 C18 1.389(4) ?
C17 C22 1.397(4) ?
C18 C19 1.375(4) ?
C18 H18 0.9300 ?
C19 C20 1.380(4) ?
C19 H19 0.9300 ?
C20 C21 1.391(4) ?
C21 C22 1.375(4) ?
C21 H21 0.9300 ?
C22 H22 0.9300 ?
C23 C24 1.451(5) ?
C23 H23A 0.9700 ?
C23 H23B 0.9700 ?
C24 H24A 0.9600 ?
C24 H24B 0.9600 ?
C24 H24C 0.9600 ?

loop_
_cod_related_entry_id
_cod_related_entry_database
_cod_related_entry_code
1 ChemSpider 3047931
